data_4064771
loop_
_publ_author_name
'Gao, Jing'
'Liu, Yanyan'
'Zhao, Yanxia'
'Yang, Xiao-Juan'
'Sui, Yunxia'

_publ_section_title
;
 Syntheses and Structures of Magnesium Complexes with Reduced \a-Diimine
 Ligands
;
_journal_issue 22
_journal_name_full Organometallics
_journal_page_first 6071
_journal_paper_doi 10.1021/om2003199
_journal_volume 30
_journal_year 2011
_chemical_formula_sum 'C84 H136 K2 Mg N4 O10'
_chemical_formula_weight 1464.48
_chemical_name_systematic
; 
 ? 
;
_space_group_IT_number 33
_symmetry_cell_setting orthorhombic
_symmetry_space_group_name_Hall 'P 2c -2n'
_symmetry_space_group_name_H-M 'P n a 21'
_atom_sites_solution_hydrogens geom
_atom_sites_solution_primary direct
_atom_sites_solution_secondary difmap
_audit_creation_method SHELXL-97
_cell_angle_alpha 90.00
_cell_angle_beta 90.00
_cell_angle_gamma 90.00
_cell_formula_units_Z 4
_cell_length_a 26.701(3)
_cell_length_b 12.6843(16)
_cell_length_c 25.711(3)
_cell_measurement_temperature 296(2)
_cell_volume 8707.9(18)
_computing_cell_refinement 'Bruker SMART'
_computing_data_collection 'Bruker SMART APEX II'
_computing_data_reduction 'Bruker SAINT'
_computing_structure_refinement 'SHELXL-97 (Sheldrick, 2008)'
_computing_structure_solution 'SHELXS-97 (Sheldrick, 2008)'
_diffrn_ambient_temperature 296(2)
_diffrn_measured_fraction_theta_full 0.985
_diffrn_measured_fraction_theta_max 0.985
_diffrn_measurement_device_type 'Bruker APEX II area detector'
_diffrn_measurement_method '\w scans'
_diffrn_radiation_monochromator graphite
_diffrn_radiation_source 'fine-focus sealed tube'
_diffrn_radiation_type MoK\a
_diffrn_radiation_wavelength 0.71073
_diffrn_reflns_av_R_equivalents 0.0686
_diffrn_reflns_av_sigmaI/netI 0.0736
_diffrn_reflns_limit_h_max 31
_diffrn_reflns_limit_h_min -31
_diffrn_reflns_limit_k_max 10
_diffrn_reflns_limit_k_min -14
_diffrn_reflns_limit_l_max 30
_diffrn_reflns_limit_l_min -30
_diffrn_reflns_number 54019
_diffrn_reflns_theta_full 24.74
_diffrn_reflns_theta_max 24.74
_diffrn_reflns_theta_min 1.95
_exptl_absorpt_coefficient_mu 0.171
_exptl_absorpt_correction_T_max 0.9585
_exptl_absorpt_correction_T_min 0.9505
_exptl_absorpt_correction_type multi-scan
_exptl_absorpt_process_details SADABS
_exptl_crystal_colour red
_exptl_crystal_density_diffrn 1.117
_exptl_crystal_density_method 'not measured'
_exptl_crystal_description block
_exptl_crystal_F_000 3192
_exptl_crystal_size_max 0.30
_exptl_crystal_size_mid 0.25
_exptl_crystal_size_min 0.25
_refine_diff_density_max 0.381
_refine_diff_density_min -0.286
_refine_diff_density_rms 0.065
_refine_ls_abs_structure_details 'Flack H D (1983), Acta Cryst. A39, 876-881'
_refine_ls_abs_structure_Flack 0.52(6)
_refine_ls_extinction_method none
_refine_ls_goodness_of_fit_ref 1.053
_refine_ls_hydrogen_treatment constr
_refine_ls_matrix_type full
_refine_ls_number_parameters 926
_refine_ls_number_reflns 14631
_refine_ls_number_restraints 1
_refine_ls_restrained_S_all 1.053
_refine_ls_R_factor_all 0.1417
_refine_ls_R_factor_gt 0.0751
_refine_ls_shift/su_max 0.000
_refine_ls_shift/su_mean 0.000
_refine_ls_structure_factor_coef Fsqd
_refine_ls_weighting_details 'calc w=1/[\s^2^(Fo^2^)+(0.1166P)^2^+2.7354P] where P=(Fo^2^+2Fc^2^)/3'
_refine_ls_weighting_scheme calc
_refine_ls_wR_factor_gt 0.1854
_refine_ls_wR_factor_ref 0.2260
_reflns_number_gt 8737
_reflns_number_total 14631
_reflns_threshold_expression >2sigma(I)
_cod_data_source_file om2003199_si_002.cif
_cod_data_source_block MgKMesLTHF
_cod_depositor_comments
;
The following automatic conversions were performed:

'_symmetry_cell_setting' value 'Orthorhombic' changed to
'orthorhombic' according to
/home/saulius/struct/CIF-dictionaries/cif_core.dic dictionary named
'cif_core.dic' version 2.4.1 from
2010-06-29.

'_exptl_absorpt_correction_type' value 'Multi-scan'
changed to 'multi-scan' according to
/home/saulius/struct/CIF-dictionaries/cif_core.dic dictionary named
'cif_core.dic' version 2.4.1 from 2010-06-29.

Automatic conversion script
Id: cif_fix_values 1715 2011-07-08 13:25:40Z adriana 
;
_cod_original_cell_volume 8707.9(19)
_cod_original_sg_symbol_H-M Pna2(1)
_cod_database_code 4064771

loop_
_symmetry_equiv_pos_as_xyz
'x, y, z'
'-x, -y, z+1/2'
'x+1/2, -y+1/2, z'
'-x+1/2, y+1/2, z+1/2'

loop_
_atom_site_label
_atom_site_type_symbol
_atom_site_fract_x
_atom_site_fract_y
_atom_site_fract_z
_atom_site_U_iso_or_equiv
_atom_site_adp_type
_atom_site_occupancy
_atom_site_symmetry_multiplicity
_atom_site_calc_flag
_atom_site_refinement_flags
_atom_site_attached_hydrogens
C68 C 1.0596(5) 0.3219(10) 0.2704(5) 0.157(5) Uani 1 1 d . 2
C59 C 0.9948(4) 0.1596(14) 0.1235(5) 0.160(6) Uani 1 1 d . 2
O10 O 0.9922(10) 0.615(2) 0.2316(11) 0.414(17) Uani 1 1 d . 0
K1 K 0.24247(4) 0.28757(10) 0.07478(6) 0.0541(3) Uani 1 1 d . 0
Mg1 Mg 0.24567(6) 0.65557(11) 0.07630(7) 0.0332(3) Uani 1 1 d . 0
N1 N 0.31036(15) 0.5716(4) 0.08607(16) 0.0423(11) Uani 1 1 d . 0
N2 N 0.28640(15) 0.7290(4) 0.01835(16) 0.0379(10) Uani 1 1 d . 0
N3 N 0.17906(14) 0.5804(3) 0.06605(15) 0.0363(10) Uani 1 1 d . 0
N4 N 0.20788(16) 0.7296(4) 0.13609(16) 0.0401(11) Uani 1 1 d . 0
O1 O 0.2780(2) 0.1592(4) 0.0006(2) 0.0893(16) Uani 1 1 d . 0
O2 O 0.2045(2) 0.1745(5) 0.1541(2) 0.0951(17) Uani 1 1 d . 0
K2 K 0.98393(6) 0.11920(13) 0.31197(6) 0.0766(5) Uani 1 1 d . 0
O3 O 0.9776(4) 0.1167(9) 0.4152(3) 0.186(5) Uani 1 1 d . 0
O4 O 0.9945(2) 0.1004(5) 0.2083(2) 0.103(2) Uani 1 1 d . 0
O5 O 0.9127(3) -0.0313(5) 0.3040(2) 0.119(2) Uani 1 1 d . 0
O6 O 1.0514(2) 0.2814(5) 0.3210(3) 0.110(2) Uani 1 1 d . 0
O7 O 1.0540(3) -0.0399(6) 0.3095(4) 0.158(3) Uani 1 1 d . 0
O8 O 0.9143(3) 0.2731(7) 0.3128(3) 0.138(3) Uani 1 1 d . 0
O9 O 0.0152(5) 0.2877(10) 0.9358(6) 0.220(5) Uani 1 1 d . 0
C1 C 0.34959(17) 0.6351(4) 0.0648(2) 0.0401(13) Uani 1 1 d . 0
C2 C 0.33689(19) 0.7129(5) 0.0321(2) 0.0417(13) Uani 1 1 d . 0
C3 C 0.3991(2) 0.6280(5) 0.0921(3) 0.0574(16) Uani 1 1 d . 0
H3A H 0.4205 0.6841 0.0804 0.086 Uiso 1 1 calc R 0
H3B H 0.4145 0.5614 0.0844 0.086 Uiso 1 1 calc R 0
H3C H 0.3941 0.6339 0.1289 0.086 Uiso 1 1 calc R 0
C4 C 0.3727(2) 0.8002(5) 0.0180(3) 0.0552(16) Uani 1 1 d . 0
H4A H 0.3659 0.8610 0.0391 0.083 Uiso 1 1 calc R 0
H4B H 0.3686 0.8181 -0.0180 0.083 Uiso 1 1 calc R 0
H4C H 0.4065 0.7771 0.0239 0.083 Uiso 1 1 calc R 0
C5 C 0.32227(18) 0.4698(4) 0.1017(2) 0.0406(13) Uani 1 1 d . 0
C6 C 0.3017(2) 0.4342(5) 0.1510(2) 0.0511(15) Uani 1 1 d . 0
C7 C 0.3141(3) 0.3331(5) 0.1687(3) 0.0608(17) Uani 1 1 d . 0
H7 H 0.3023 0.3118 0.2011 0.073 Uiso 1 1 calc R 0
C8 C 0.3430(3) 0.2636(6) 0.1403(3) 0.070(2) Uani 1 1 d . 0
C9 C 0.3603(2) 0.2986(5) 0.0932(3) 0.0623(18) Uani 1 1 d . 0
H9 H 0.3799 0.2528 0.0736 0.075 Uiso 1 1 calc R 0
C10 C 0.35065(18) 0.3978(4) 0.0727(3) 0.0490(14) Uani 1 1 d . 0
C11 C 0.3655(3) 0.4231(6) 0.0167(3) 0.0674(18) Uani 1 1 d . 0
H11A H 0.3864 0.3677 0.0034 0.101 Uiso 1 1 calc R 0
H11B H 0.3835 0.4886 0.0158 0.101 Uiso 1 1 calc R 0
H11C H 0.3359 0.4288 -0.0043 0.101 Uiso 1 1 calc R 0
C12 C 0.2695(3) 0.5060(5) 0.1816(2) 0.0671(19) Uani 1 1 d . 0
H12A H 0.2601 0.4724 0.2136 0.101 Uiso 1 1 calc R 0
H12B H 0.2399 0.5226 0.1619 0.101 Uiso 1 1 calc R 0
H12C H 0.2875 0.5697 0.1891 0.101 Uiso 1 1 calc R 0
C13 C 0.3551(3) 0.1548(6) 0.1606(4) 0.093(3) Uani 1 1 d . 0
H13A H 0.3267 0.1094 0.1557 0.140 Uiso 1 1 calc R 0
H13B H 0.3630 0.1590 0.1970 0.140 Uiso 1 1 calc R 0
H13C H 0.3834 0.1269 0.1420 0.140 Uiso 1 1 calc R 0
C14 C 0.27378(19) 0.7711(5) -0.0283(2) 0.0414(13) Uani 1 1 d . 0
C15 C 0.23185(19) 0.8431(5) -0.0325(2) 0.0428(13) Uani 1 1 d . 0
C16 C 0.2217(2) 0.8944(6) -0.0786(2) 0.0578(17) Uani 1 1 d . 0
H16 H 0.1951 0.9415 -0.0795 0.069 Uiso 1 1 calc R 0
C17 C 0.2495(3) 0.8790(7) -0.1237(3) 0.072(2) Uani 1 1 d . 0
C18 C 0.2867(3) 0.8027(6) -0.1211(2) 0.0637(19) Uani 1 1 d . 0
H18 H 0.3047 0.7877 -0.1512 0.076 Uiso 1 1 calc R 0
C19 C 0.2987(2) 0.7478(5) -0.0763(2) 0.0539(16) Uani 1 1 d . 0
C20 C 0.2003(2) 0.8637(5) 0.0144(2) 0.0534(16) Uani 1 1 d . 0
H20A H 0.1760 0.9171 0.0064 0.080 Uiso 1 1 calc R 0
H20B H 0.2212 0.8871 0.0425 0.080 Uiso 1 1 calc R 0
H20C H 0.1834 0.8000 0.0243 0.080 Uiso 1 1 calc R 0
C21 C 0.3343(3) 0.6555(6) -0.0801(2) 0.0676(19) Uani 1 1 d . 0
H21A H 0.3422 0.6426 -0.1159 0.101 Uiso 1 1 calc R 0
H21B H 0.3188 0.5940 -0.0654 0.101 Uiso 1 1 calc R 0
H21C H 0.3644 0.6713 -0.0613 0.101 Uiso 1 1 calc R 0
C22 C 0.2401(4) 0.9411(10) -0.1735(3) 0.124(4) Uani 1 1 d . 0
H22A H 0.2056 0.9341 -0.1834 0.185 Uiso 1 1 calc R 0
H22B H 0.2611 0.9142 -0.2008 0.185 Uiso 1 1 calc R 0
H22C H 0.2477 1.0141 -0.1677 0.185 Uiso 1 1 calc R 0
C23 C 0.14172(18) 0.6453(4) 0.0880(2) 0.0408(13) Uani 1 1 d . 0
C24 C 0.15648(19) 0.7203(4) 0.12308(19) 0.0387(13) Uani 1 1 d . 0
C25 C 0.0912(2) 0.6450(6) 0.0623(2) 0.0611(17) Uani 1 1 d . 0
H25A H 0.0693 0.6927 0.0802 0.092 Uiso 1 1 calc R 0
H25B H 0.0774 0.5752 0.0634 0.092 Uiso 1 1 calc R 0
H25C H 0.0947 0.6670 0.0267 0.092 Uiso 1 1 calc R 0
C26 C 0.1219(2) 0.8086(5) 0.1402(2) 0.0540(16) Uani 1 1 d . 0
H26A H 0.1228 0.8644 0.1150 0.081 Uiso 1 1 calc R 0
H26B H 0.1327 0.8350 0.1734 0.081 Uiso 1 1 calc R 0
H26C H 0.0883 0.7822 0.1431 0.081 Uiso 1 1 calc R 0
C27 C 0.16568(18) 0.4799(5) 0.04827(19) 0.0406(13) Uani 1 1 d . 0
C28 C 0.1849(2) 0.4454(5) 0.0005(2) 0.0451(14) Uani 1 1 d . 0
C29 C 0.1726(2) 0.3456(5) -0.0185(2) 0.0532(16) Uani 1 1 d . 0
H29 H 0.1843 0.3261 -0.0512 0.064 Uiso 1 1 calc R 0
C30 C 0.1435(2) 0.2742(5) 0.0093(2) 0.0538(16) Uani 1 1 d . 0
C31 C 0.1257(2) 0.3084(5) 0.0568(2) 0.0572(17) Uani 1 1 d . 0
H31 H 0.1055 0.2630 0.0760 0.069 Uiso 1 1 calc R 0
C32 C 0.1364(2) 0.4085(5) 0.0776(2) 0.0502(14) Uani 1 1 d . 0
C33 C 0.2171(3) 0.5196(5) -0.0316(2) 0.0618(17) Uani 1 1 d . 0
H33A H 0.2196 0.4935 -0.0665 0.093 Uiso 1 1 calc R 0
H33B H 0.2500 0.5237 -0.0165 0.093 Uiso 1 1 calc R 0
H33C H 0.2022 0.5884 -0.0319 0.093 Uiso 1 1 calc R 0
C34 C 0.1208(3) 0.4323(6) 0.1322(3) 0.0674(18) Uani 1 1 d . 0
H34A H 0.1090 0.3688 0.1485 0.101 Uiso 1 1 calc R 0
H34B H 0.0944 0.4837 0.1318 0.101 Uiso 1 1 calc R 0
H34C H 0.1488 0.4595 0.1512 0.101 Uiso 1 1 calc R 0
C35 C 0.1316(3) 0.1664(6) -0.0122(3) 0.082(2) Uani 1 1 d . 0
H35A H 0.1293 0.1167 0.0159 0.123 Uiso 1 1 calc R 0
H35B H 0.1576 0.1451 -0.0357 0.123 Uiso 1 1 calc R 0
H35C H 0.1002 0.1689 -0.0304 0.123 Uiso 1 1 calc R 0
C36 C 0.2219(2) 0.7642(4) 0.18445(19) 0.0383(12) Uani 1 1 d . 0
C37 C 0.2651(2) 0.8273(5) 0.1888(2) 0.0426(13) Uani 1 1 d . 0
C38 C 0.2789(2) 0.8692(5) 0.2378(2) 0.0548(15) Uani 1 1 d . 0
H38 H 0.3069 0.9127 0.2398 0.066 Uiso 1 1 calc R 0
C39 C 0.2528(3) 0.8483(6) 0.2820(2) 0.0626(19) Uani 1 1 d . 0
C40 C 0.2132(3) 0.7777(5) 0.2785(2) 0.0617(17) Uani 1 1 d . 0
H40 H 0.1965 0.7584 0.3088 0.074 Uiso 1 1 calc R 0
C41 C 0.1976(2) 0.7346(5) 0.2314(2) 0.0480(14) Uani 1 1 d . 0
C42 C 0.2964(2) 0.8524(5) 0.1415(2) 0.0558(16) Uani 1 1 d . 0
H42A H 0.3130 0.7896 0.1298 0.084 Uiso 1 1 calc R 0
H42B H 0.3210 0.9048 0.1503 0.084 Uiso 1 1 calc R 0
H42C H 0.2752 0.8789 0.1143 0.084 Uiso 1 1 calc R 0
C43 C 0.1582(3) 0.6529(5) 0.2330(2) 0.0626(18) Uani 1 1 d . 0
H43A H 0.1561 0.6242 0.2675 0.094 Uiso 1 1 calc R 0
H43B H 0.1663 0.5977 0.2089 0.094 Uiso 1 1 calc R 0
H43C H 0.1266 0.6837 0.2237 0.094 Uiso 1 1 calc R 0
C44 C 0.2663(3) 0.8979(7) 0.3335(3) 0.090(2) Uani 1 1 d . 0
H44A H 0.3018 0.9089 0.3352 0.135 Uiso 1 1 calc R 0
H44B H 0.2562 0.8520 0.3613 0.135 Uiso 1 1 calc R 0
H44C H 0.2493 0.9644 0.3369 0.135 Uiso 1 1 calc R 0
C45 C 0.2796(4) 0.1835(7) -0.0534(3) 0.097(3) Uani 1 1 d . 2
C46 C 0.3254(4) 0.1330(10) -0.0744(4) 0.124(4) Uani 1 1 d . 2
C47 C 0.3411(4) 0.0562(9) -0.0380(4) 0.135(5) Uani 1 1 d . 2
C48 C 0.3087(3) 0.0683(7) 0.0100(4) 0.086(2) Uani 1 1 d . 2
C49 C 0.1938(4) 0.0679(7) 0.1537(4) 0.108(3) Uani 1 1 d . 2
C50 C 0.1736(4) 0.0434(7) 0.2085(3) 0.102(3) Uani 1 1 d . 2
C51 C 0.1909(5) 0.1315(8) 0.2394(4) 0.115(3) Uani 1 1 d . 2
C52 C 0.1910(6) 0.2222(8) 0.2037(5) 0.164(6) Uani 1 1 d . 2
C53 C 1.0130(7) 0.138(3) 0.4526(7) 0.40(3) Uani 1 1 d . 2
C54 C 0.9940(6) 0.087(3) 0.4968(6) 0.41(3) Uani 1 1 d . 2
C55 C 0.9480(5) 0.0873(11) 0.4953(5) 0.148(5) Uani 1 1 d . 2
C56 C 0.9323(6) 0.116(2) 0.4446(5) 0.251(12) Uani 1 1 d . 2
C57 C 1.0195(4) 0.0200(9) 0.1775(4) 0.125(4) Uani 1 1 d . 2
C58 C 1.0307(5) 0.0775(15) 0.1295(4) 0.176(7) Uani 1 1 d . 2
C60 C 0.9660(5) 0.1655(11) 0.1749(4) 0.138(4) Uani 1 1 d . 2
C61 C 0.8890(4) -0.0566(8) 0.2564(3) 0.105(3) Uani 1 1 d . 2
C62 C 0.8597(5) -0.1576(9) 0.2674(6) 0.157(5) Uani 1 1 d . 2
C63 C 0.8786(6) -0.2023(14) 0.3157(8) 0.212(8) Uani 1 1 d . 2
C64 C 0.9008(5) -0.1088(10) 0.3433(4) 0.142(5) Uani 1 1 d . 2
C65 C 1.0663(4) 0.3533(8) 0.3611(4) 0.108(3) Uani 1 1 d . 2
C66 C 1.0848(5) 0.4492(8) 0.3326(4) 0.123(4) Uani 1 1 d . 2
C67 C 1.0950(5) 0.4107(9) 0.2779(5) 0.149(5) Uani 1 1 d . 2
C69 C 1.0502(7) -0.1452(11) 0.2943(8) 0.206(8) Uani 1 1 d . 2
C70 C 1.0726(6) -0.2050(10) 0.3395(6) 0.157(5) Uani 1 1 d . 2
C71 C 1.0995(7) -0.1206(18) 0.3704(6) 0.201(8) Uani 1 1 d . 2
C72 C 1.0988(6) -0.0318(15) 0.3322(7) 0.189(7) Uani 1 1 d . 2
C73 C 0.9201(5) 0.3704(13) 0.3391(7) 0.190(7) Uani 1 1 d . 2
C74 C 0.8760(4) 0.3983(12) 0.3674(7) 0.182(7) Uani 1 1 d . 2
C75 C 0.8376(4) 0.3338(11) 0.3382(8) 0.196(8) Uani 1 1 d . 2
C76 C 0.8634(4) 0.2424(10) 0.3173(5) 0.142(5) Uani 1 1 d . 2
C77 C 0.0367(8) 0.3806(15) 0.9177(7) 0.207(8) Uani 1 1 d . 2
C78 C 0.0307(9) 0.4581(15) 0.9594(8) 0.208(8) Uani 1 1 d . 2
C79 C -0.0054(6) 0.417(2) 1.0059(9) 0.226(9) Uani 1 1 d . 2
C80 C -0.0100(7) 0.3017(18) 0.9899(8) 0.202(7) Uani 1 1 d . 2
C81 C 0.9821(9) 0.6698(16) 0.1749(12) 0.235(10) Uani 1 1 d . 2
C82 C 0.9500(10) 0.607(2) 0.1580(13) 0.304(17) Uani 1 1 d . 2
C83 C 0.9796(8) 0.507(2) 0.1695(16) 0.282(14) Uani 1 1 d . 2
C84 C 0.9495(12) 0.538(3) 0.2198(10) 0.299(17) Uani 1 1 d . 2

loop_
_atom_site_aniso_label
_atom_site_aniso_U_11
_atom_site_aniso_U_22
_atom_site_aniso_U_33
_atom_site_aniso_U_23
_atom_site_aniso_U_13
_atom_site_aniso_U_12
C68 0.228(14) 0.128(10) 0.114(8) -0.018(7) 0.045(8) -0.106(10)
C59 0.091(7) 0.261(16) 0.127(9) 0.118(10) 0.000(6) -0.009(8)
O10 0.45(3) 0.34(3) 0.45(3) -0.10(2) -0.31(3) 0.10(2)
K1 0.0615(7) 0.0532(7) 0.0477(6) -0.0012(8) -0.0009(6) -0.0020(6)
Mg1 0.0429(8) 0.0318(8) 0.0249(6) -0.0014(9) -0.0005(6) -0.0012(7)
N1 0.056(2) 0.034(3) 0.037(3) 0.004(2) 0.0047(19) 0.003(2)
N2 0.044(2) 0.036(3) 0.033(2) 0.004(2) 0.0017(18) 0.004(2)
N3 0.047(2) 0.034(3) 0.028(2) -0.0073(19) 0.0010(18) -0.0102(19)
N4 0.052(3) 0.037(3) 0.031(2) -0.007(2) -0.0010(18) -0.003(2)
O1 0.113(4) 0.079(4) 0.076(4) -0.015(3) 0.001(3) 0.036(3)
O2 0.131(4) 0.066(4) 0.088(4) 0.019(3) 0.016(3) -0.016(3)
K2 0.1002(11) 0.0670(10) 0.0626(8) -0.0034(8) 0.0002(8) -0.0185(9)
O3 0.191(8) 0.308(13) 0.059(4) 0.018(5) 0.011(5) -0.108(8)
O4 0.106(4) 0.145(6) 0.059(3) 0.001(3) -0.008(3) 0.028(4)
O5 0.152(5) 0.109(5) 0.098(4) 0.007(4) -0.015(4) -0.060(4)
O6 0.143(5) 0.087(4) 0.102(5) 0.007(4) 0.006(4) -0.043(4)
O7 0.179(7) 0.103(6) 0.192(7) -0.005(6) -0.086(6) 0.022(5)
O8 0.114(5) 0.125(6) 0.175(7) -0.042(5) 0.019(5) 0.008(4)
O9 0.241(12) 0.169(11) 0.249(14) -0.016(10) -0.055(11) -0.081(10)
C1 0.042(3) 0.036(3) 0.043(3) 0.002(3) 0.000(2) 0.001(2)
C2 0.044(3) 0.039(4) 0.042(3) 0.004(3) 0.005(2) -0.005(3)
C3 0.052(3) 0.041(4) 0.080(4) 0.008(3) -0.008(3) 0.002(3)
C4 0.050(3) 0.044(4) 0.072(4) 0.015(3) 0.005(3) -0.001(3)
C5 0.049(3) 0.029(3) 0.044(3) 0.008(3) -0.010(2) -0.001(3)
C6 0.068(4) 0.039(4) 0.046(3) 0.006(3) -0.009(3) -0.002(3)
C7 0.093(5) 0.040(4) 0.049(4) 0.015(3) -0.015(3) -0.005(4)
C8 0.076(4) 0.053(5) 0.081(5) 0.013(4) -0.026(4) 0.010(4)
C9 0.066(4) 0.043(4) 0.078(5) -0.006(4) -0.015(3) 0.009(3)
C10 0.048(3) 0.035(3) 0.064(4) 0.000(3) -0.005(3) 0.005(2)
C11 0.073(4) 0.051(4) 0.078(5) -0.004(4) 0.012(3) 0.009(3)
C12 0.112(5) 0.049(4) 0.041(3) 0.011(3) 0.007(3) 0.000(4)
C13 0.116(6) 0.056(5) 0.107(6) 0.026(5) -0.022(5) 0.019(4)
C14 0.046(3) 0.040(4) 0.038(3) 0.006(3) 0.001(2) -0.006(3)
C15 0.048(3) 0.041(3) 0.040(3) 0.009(3) -0.008(2) -0.003(3)
C16 0.061(3) 0.062(5) 0.050(4) 0.012(3) -0.009(3) 0.005(3)
C17 0.075(5) 0.093(6) 0.049(4) 0.023(4) -0.008(3) -0.004(4)
C18 0.088(5) 0.083(5) 0.020(3) 0.005(3) 0.004(3) -0.017(4)
C19 0.065(4) 0.056(4) 0.040(3) -0.006(3) 0.005(3) -0.004(3)
C20 0.055(3) 0.052(4) 0.054(4) 0.013(3) 0.004(3) 0.013(3)
C21 0.087(5) 0.070(5) 0.046(4) -0.002(3) 0.018(3) 0.010(4)
C22 0.136(8) 0.169(11) 0.066(5) 0.067(6) -0.021(5) 0.000(7)
C23 0.043(3) 0.039(3) 0.040(3) -0.002(3) 0.002(2) -0.001(2)
C24 0.050(3) 0.031(3) 0.036(3) -0.005(2) 0.010(2) -0.008(3)
C25 0.051(3) 0.070(5) 0.062(4) -0.019(3) -0.003(3) -0.009(3)
C26 0.051(3) 0.049(4) 0.062(4) -0.011(3) 0.014(3) -0.005(3)
C27 0.039(3) 0.044(4) 0.039(3) -0.005(3) -0.007(2) -0.004(3)
C28 0.060(3) 0.046(4) 0.029(3) -0.010(3) -0.005(2) 0.000(3)
C29 0.070(4) 0.050(4) 0.039(3) -0.023(3) -0.005(3) -0.004(3)
C30 0.066(4) 0.039(4) 0.056(4) -0.014(3) -0.013(3) -0.014(3)
C31 0.062(3) 0.045(4) 0.065(4) -0.002(3) -0.001(3) -0.019(3)
C32 0.061(3) 0.046(4) 0.044(3) -0.012(3) 0.005(3) -0.015(3)
C33 0.090(4) 0.064(5) 0.031(3) -0.012(3) 0.014(3) -0.016(4)
C34 0.092(5) 0.048(4) 0.063(4) 0.000(3) 0.008(3) -0.014(3)
C35 0.107(6) 0.040(4) 0.099(6) -0.015(4) -0.012(5) -0.018(4)
C36 0.055(3) 0.030(3) 0.030(3) -0.005(2) 0.001(2) -0.003(2)
C37 0.059(3) 0.033(3) 0.035(3) -0.006(2) 0.001(3) -0.001(3)
C38 0.072(4) 0.043(4) 0.050(4) -0.005(3) -0.008(3) -0.008(3)
C39 0.095(5) 0.063(5) 0.030(3) -0.007(3) -0.008(3) -0.006(4)
C40 0.094(5) 0.053(4) 0.038(3) -0.003(3) 0.011(3) -0.011(4)
C41 0.076(4) 0.034(3) 0.034(3) -0.008(3) 0.003(3) -0.004(3)
C42 0.057(3) 0.055(4) 0.056(4) -0.014(3) 0.004(3) -0.014(3)
C43 0.093(5) 0.057(4) 0.038(3) 0.005(3) 0.019(3) -0.018(4)
C44 0.132(6) 0.088(6) 0.051(4) -0.026(4) 0.001(4) -0.010(5)
C45 0.138(7) 0.079(6) 0.074(5) 0.002(4) 0.004(5) 0.038(6)
C46 0.142(8) 0.122(9) 0.108(7) 0.007(6) 0.044(6) 0.063(7)
C47 0.142(8) 0.127(9) 0.137(9) 0.083(8) 0.067(7) 0.080(7)
C48 0.099(6) 0.060(5) 0.098(6) 0.002(5) -0.007(4) 0.004(4)
C49 0.173(9) 0.055(6) 0.097(7) -0.021(5) 0.028(6) -0.014(6)
C50 0.157(8) 0.063(6) 0.086(6) -0.004(4) 0.027(5) -0.018(5)
C51 0.204(11) 0.064(6) 0.077(6) -0.005(5) -0.010(6) -0.013(6)
C52 0.303(17) 0.066(7) 0.123(8) -0.010(6) 0.118(10) -0.032(8)
C53 0.221(19) 0.87(7) 0.117(12) 0.08(2) -0.048(12) -0.31(3)
C54 0.115(11) 1.02(8) 0.091(10) 0.09(2) -0.027(9) -0.05(2)
C55 0.145(10) 0.157(12) 0.142(11) 0.028(9) 0.052(9) 0.004(9)
C56 0.148(11) 0.52(4) 0.086(8) 0.072(15) 0.002(8) -0.034(16)
C57 0.153(9) 0.112(9) 0.109(7) -0.002(6) 0.027(7) 0.052(7)
C58 0.134(9) 0.31(2) 0.084(7) 0.007(10) 0.025(7) 0.061(12)
C60 0.156(9) 0.165(11) 0.093(7) 0.038(7) -0.015(6) 0.070(8)
C61 0.124(7) 0.106(8) 0.085(6) 0.009(5) -0.028(5) -0.042(6)
C62 0.210(13) 0.070(7) 0.190(12) 0.001(7) -0.087(11) -0.037(8)
C63 0.213(15) 0.185(16) 0.238(16) 0.105(14) -0.099(13) -0.100(13)
C64 0.195(11) 0.129(10) 0.101(7) 0.036(6) -0.028(7) -0.094(9)
C65 0.145(8) 0.093(8) 0.085(6) -0.006(5) -0.034(5) -0.026(6)
C66 0.182(10) 0.067(7) 0.119(8) -0.004(5) -0.003(7) -0.046(7)
C67 0.224(12) 0.101(9) 0.123(9) -0.027(7) 0.067(9) -0.076(9)
C69 0.274(19) 0.072(9) 0.27(2) -0.056(11) -0.097(16) 0.031(10)
C70 0.225(15) 0.087(9) 0.159(12) 0.006(9) 0.013(11) 0.016(9)
C71 0.236(16) 0.24(2) 0.130(11) -0.061(12) -0.087(11) 0.111(15)
C72 0.170(12) 0.195(17) 0.202(15) 0.029(13) -0.086(11) -0.051(11)
C73 0.156(12) 0.135(13) 0.28(2) -0.078(13) 0.033(12) -0.031(9)
C74 0.086(7) 0.171(13) 0.291(18) -0.108(13) 0.024(9) 0.007(8)
C75 0.101(8) 0.099(9) 0.39(2) -0.069(12) 0.015(11) 0.007(7)
C76 0.093(7) 0.131(10) 0.202(12) -0.077(9) -0.008(7) 0.007(6)
C77 0.278(19) 0.141(14) 0.203(16) 0.007(12) -0.098(14) -0.097(14)
C78 0.28(2) 0.167(17) 0.181(16) -0.008(13) -0.041(16) -0.057(15)
C79 0.147(13) 0.27(3) 0.26(2) -0.06(2) -0.073(14) -0.045(15)
C80 0.184(15) 0.23(2) 0.189(17) -0.033(15) 0.015(13) -0.079(14)
C81 0.22(2) 0.152(17) 0.33(3) 0.100(18) -0.055(19) -0.046(14)
C82 0.28(3) 0.17(2) 0.45(4) 0.07(2) -0.24(3) -0.016(19)
C83 0.20(2) 0.17(2) 0.48(5) -0.06(3) 0.02(3) 0.007(15)
C84 0.36(3) 0.32(3) 0.21(2) 0.18(2) -0.06(2) -0.16(3)

loop_
_atom_type_symbol
_atom_type_description
_atom_type_scat_dispersion_real
_atom_type_scat_dispersion_imag
_atom_type_scat_source
C C 0.0033 0.0016 'International Tables Vol C Tables 4.2.6.8 and 6.1.1.4'
H H 0.0000 0.0000 'International Tables Vol C Tables 4.2.6.8 and 6.1.1.4'
N N 0.0061 0.0033 'International Tables Vol C Tables 4.2.6.8 and 6.1.1.4'
O O 0.0106 0.0060 'International Tables Vol C Tables 4.2.6.8 and 6.1.1.4'
Mg Mg 0.0486 0.0363 'International Tables Vol C Tables 4.2.6.8 and 6.1.1.4'
K K 0.2009 0.2494 'International Tables Vol C Tables 4.2.6.8 and 6.1.1.4'

loop_
_geom_angle_atom_site_label_1
_geom_angle_atom_site_label_2
_geom_angle_atom_site_label_3
_geom_angle
O6 C68 C67 104.8(9)
O6 C68 K2 49.6(4)
C67 C68 K2 154.4(8)
C58 C59 C60 106.2(8)
C84 O10 C81 88.4(11)
O1 K1 O2 110.41(17)
O1 K1 C29 78.98(17)
O2 K1 C29 118.81(18)
O1 K1 C6 128.83(18)
O2 K1 C6 91.87(17)
C29 K1 C6 129.92(16)
O1 K1 C7 116.36(18)
O2 K1 C7 75.17(18)
C29 K1 C7 155.75(16)
C6 K1 C7 25.83(16)
O1 K1 C30 83.33(17)
O2 K1 C30 93.46(18)
C29 K1 C30 25.67(16)
C6 K1 C30 142.50(17)
C7 K1 C30 159.58(19)
O1 K1 C31 107.21(18)
O2 K1 C31 77.53(18)
C29 K1 C31 43.94(16)
C6 K1 C31 122.67(17)
C7 K1 C31 134.32(19)
C30 K1 C31 25.29(16)
O1 K1 C28 97.27(16)
O2 K1 C28 127.71(17)
C29 K1 C28 25.62(15)
C6 K1 C28 104.32(13)
C7 K1 C28 130.15(16)
C30 K1 C28 45.70(16)
C31 K1 C28 51.72(16)
O1 K1 C8 91.11(19)
O2 K1 C8 82.3(2)
C29 K1 C8 158.7(2)
C6 K1 C8 45.55(18)
C7 K1 C8 25.26(19)
C30 K1 C8 171.40(16)
C31 K1 C8 156.4(2)
C28 K1 C8 142.10(18)
O1 K1 C9 77.42(18)
O2 K1 C9 106.45(19)
C29 K1 C9 133.87(18)
C6 K1 C9 51.84(17)
C7 K1 C9 43.53(19)
C30 K1 C9 156.06(19)
C31 K1 C9 172.70(15)
C28 K1 C9 122.77(17)
C8 K1 C9 24.86(18)
O1 K1 C10 86.20(17)
O2 K1 C10 125.72(18)
C29 K1 C10 114.94(17)
C6 K1 C10 45.34(16)
C7 K1 C10 51.95(18)
C30 K1 C10 140.59(16)
C31 K1 C10 148.04(16)
C28 K1 C10 98.70(15)
C8 K1 C10 44.89(18)
C9 K1 C10 25.06(16)
O1 K1 C5 110.76(17)
O2 K1 C5 117.98(17)
C29 K1 C5 113.00(16)
C6 K1 C5 26.42(15)
C7 K1 C5 45.43(15)
C30 K1 C5 135.37(15)
C31 K1 C5 128.61(16)
C28 K1 C5 89.82(14)
C8 K1 C5 52.90(16)
C9 K1 C5 44.16(15)
C10 K1 C5 25.19(14)
N3 Mg1 N1 120.67(18)
N3 Mg1 N4 83.24(17)
N1 Mg1 N4 123.94(19)
N3 Mg1 N2 125.29(18)
N1 Mg1 N2 83.04(17)
N4 Mg1 N2 126.10(16)
N3 Mg1 C2 146.53(18)
N1 Mg1 C2 56.44(17)
N4 Mg1 C2 127.76(18)
N2 Mg1 C2 29.28(16)
N3 Mg1 C24 56.49(16)
N1 Mg1 C24 145.17(18)
N4 Mg1 C24 29.37(16)
N2 Mg1 C24 128.85(17)
C2 Mg1 C24 147.70(15)
N3 Mg1 C23 28.86(17)
N1 Mg1 C23 143.25(18)
N4 Mg1 C23 57.01(16)
N2 Mg1 C23 128.43(17)
C2 Mg1 C23 157.68(17)
C24 Mg1 C23 28.36(15)
N3 Mg1 C1 143.92(18)
N1 Mg1 C1 29.35(17)
N4 Mg1 C1 127.20(17)
N2 Mg1 C1 56.26(16)
C2 Mg1 C1 27.75(16)
C24 Mg1 C1 156.55(17)
C23 Mg1 C1 172.00(15)
C5 N1 C1 117.8(4)
C5 N1 Mg1 135.5(3)
C1 N1 Mg1 106.2(3)
C14 N2 C2 121.2(4)
C14 N2 Mg1 133.2(3)
C2 N2 Mg1 104.9(3)
C27 N3 C23 118.8(4)
C27 N3 Mg1 133.7(3)
C23 N3 Mg1 107.0(3)
C36 N4 C24 120.3(4)
C36 N4 Mg1 133.4(4)
C24 N4 Mg1 105.0(3)
C45 O1 C48 108.7(6)
C45 O1 K1 125.0(4)
C48 O1 K1 124.8(5)
C49 O2 C52 111.1(6)
C49 O2 K1 126.4(5)
C52 O2 K1 122.4(5)
O3 K2 O4 173.8(3)
O3 K2 O8 87.5(3)
O4 K2 O8 98.3(2)
O3 K2 O5 91.3(2)
O4 K2 O5 86.3(2)
O8 K2 O5 91.5(3)
O3 K2 O6 88.1(2)
O4 K2 O6 94.7(2)
O8 K2 O6 84.8(2)
O5 K2 O6 176.3(2)
O3 K2 O7 93.3(3)
O4 K2 O7 80.9(2)
O8 K2 O7 178.8(3)
O5 K2 O7 87.6(3)
O6 K2 O7 96.0(3)
O3 K2 C68 110.8(3)
O4 K2 C68 72.4(2)
O8 K2 C68 82.3(3)
O5 K2 C68 156.6(3)
O6 K2 C68 23.1(2)
O7 K2 C68 98.1(4)
C53 O3 C56 102.3(12)
C53 O3 K2 130.8(9)
C56 O3 K2 125.6(7)
C60 O4 C57 109.0(7)
C60 O4 K2 119.6(6)
C57 O4 K2 130.6(5)
C61 O5 C64 110.7(7)
C61 O5 K2 122.7(5)
C64 O5 K2 125.6(5)
C68 O6 C65 112.7(7)
C68 O6 K2 107.2(5)
C65 O6 K2 136.1(6)
C72 O7 C69 105.2(12)
C72 O7 K2 122.8(10)
C69 O7 K2 131.2(9)
C73 O8 C76 107.8(9)
C73 O8 K2 124.0(8)
C76 O8 K2 117.5(7)
C77 O9 C80 112.5(15)
C2 C1 N1 118.0(4)
C2 C1 C3 124.1(5)
N1 C1 C3 115.7(5)
C2 C1 Mg1 75.4(3)
N1 C1 Mg1 44.5(2)
C3 C1 Mg1 146.0(4)
C1 C2 N2 120.4(5)
C1 C2 C4 122.1(5)
N2 C2 C4 116.1(5)
C1 C2 Mg1 76.9(3)
N2 C2 Mg1 45.8(2)
C4 C2 Mg1 147.7(4)
C1 C3 H3A 109.5
C1 C3 H3B 109.5
H3A C3 H3B 109.5
C1 C3 H3C 109.5
H3A C3 H3C 109.5
H3B C3 H3C 109.5
C2 C4 H4A 109.5
C2 C4 H4B 109.5
H4A C4 H4B 109.5
C2 C4 H4C 109.5
H4A C4 H4C 109.5
H4B C4 H4C 109.5
N1 C5 C10 125.2(5)
N1 C5 C6 117.0(5)
C10 C5 C6 117.8(5)
N1 C5 K1 117.0(3)
C10 C5 K1 77.0(3)
C6 C5 K1 73.4(3)
C7 C6 C5 118.6(6)
C7 C6 C12 121.9(6)
C5 C6 C12 119.5(5)
C7 C6 K1 77.2(4)
C5 C6 K1 80.2(3)
C12 C6 K1 113.9(4)
C8 C7 C6 122.9(6)
C8 C7 K1 79.3(4)
C6 C7 K1 76.9(3)
C8 C7 H7 118.5
C6 C7 H7 118.5
K1 C7 H7 115.5
C9 C8 C7 116.7(6)
C9 C8 C13 121.9(7)
C7 C8 C13 121.3(7)
C9 C8 K1 77.7(4)
C7 C8 K1 75.4(4)
C13 C8 K1 116.8(5)
C8 C9 C10 124.5(6)
C8 C9 K1 77.5(4)
C10 C9 K1 78.4(3)
C8 C9 H9 117.8
C10 C9 H9 117.8
K1 C9 H9 116.6
C9 C10 C5 119.3(6)
C9 C10 C11 120.0(6)
C5 C10 C11 120.3(5)
C9 C10 K1 76.5(3)
C5 C10 K1 77.8(3)
C11 C10 K1 109.9(4)
C10 C11 H11A 109.5
C10 C11 H11B 109.5
H11A C11 H11B 109.5
C10 C11 H11C 109.5
H11A C11 H11C 109.5
H11B C11 H11C 109.5
C6 C12 H12A 109.5
C6 C12 H12B 109.5
H12A C12 H12B 109.5
C6 C12 H12C 109.5
H12A C12 H12C 109.5
H12B C12 H12C 109.5
C8 C13 H13A 109.5
C8 C13 H13B 109.5
H13A C13 H13B 109.5
C8 C13 H13C 109.5
H13A C13 H13C 109.5
H13B C13 H13C 109.5
N2 C14 C19 124.4(5)
N2 C14 C15 120.4(5)
C19 C14 C15 115.2(5)
C16 C15 C14 120.8(5)
C16 C15 C20 120.0(5)
C14 C15 C20 119.2(5)
C15 C16 C17 123.2(6)
C15 C16 H16 118.4
C17 C16 H16 118.4
C18 C17 C16 116.0(6)
C18 C17 C22 121.3(7)
C16 C17 C22 122.8(8)
C19 C18 C17 123.9(6)
C19 C18 H18 118.1
C17 C18 H18 118.1
C18 C19 C14 120.3(6)
C18 C19 C21 118.8(6)
C14 C19 C21 120.5(5)
C15 C20 H20A 109.5
C15 C20 H20B 109.5
H20A C20 H20B 109.5
C15 C20 H20C 109.5
H20A C20 H20C 109.5
H20B C20 H20C 109.5
C19 C21 H21A 109.5
C19 C21 H21B 109.5
H21A C21 H21B 109.5
C19 C21 H21C 109.5
H21A C21 H21C 109.5
H21B C21 H21C 109.5
C17 C22 H22A 109.5
C17 C22 H22B 109.5
H22A C22 H22B 109.5
C17 C22 H22C 109.5
H22A C22 H22C 109.5
H22B C22 H22C 109.5
C24 C23 N3 117.8(4)
C24 C23 C25 123.4(5)
N3 C23 C25 117.1(4)
C24 C23 Mg1 75.7(3)
N3 C23 Mg1 44.1(2)
C25 C23 Mg1 147.5(4)
C23 C24 N4 119.5(4)
C23 C24 C26 122.0(5)
N4 C24 C26 117.3(5)
C23 C24 Mg1 76.0(3)
N4 C24 Mg1 45.6(2)
C26 C24 Mg1 149.5(4)
C23 C25 H25A 109.5
C23 C25 H25B 109.5
H25A C25 H25B 109.5
C23 C25 H25C 109.5
H25A C25 H25C 109.5
H25B C25 H25C 109.5
C24 C26 H26A 109.5
C24 C26 H26B 109.5
H26A C26 H26B 109.5
C24 C26 H26C 109.5
H26A C26 H26C 109.5
H26B C26 H26C 109.5
N3 C27 C28 118.5(5)
N3 C27 C32 123.4(5)
C28 C27 C32 118.0(5)
N3 C27 K1 116.9(3)
C28 C27 K1 73.7(3)
C32 C27 K1 75.9(3)
C29 C28 C27 120.2(5)
C29 C28 C33 120.4(5)
C27 C28 C33 119.3(5)
C29 C28 K1 75.6(4)
C27 C28 K1 81.1(3)
C33 C28 K1 116.4(4)
C30 C29 C28 122.9(5)
C30 C29 K1 77.6(4)
C28 C29 K1 78.7(3)
C30 C29 H29 118.6
C28 C29 H29 118.6
K1 C29 H29 115.4
C31 C30 C29 116.3(5)
C31 C30 C35 122.4(6)
C29 C30 C35 121.3(6)
C31 C30 K1 78.4(3)
C29 C30 K1 76.8(3)
C35 C30 K1 115.1(4)
C30 C31 C32 123.3(6)
C30 C31 K1 76.3(3)
C32 C31 K1 79.5(3)
C30 C31 H31 118.4
C32 C31 H31 118.4
K1 C31 H31 116.2
C31 C32 C27 119.3(5)
C31 C32 C34 118.7(5)
C27 C32 C34 121.7(5)
C31 C32 K1 75.0(3)
C27 C32 K1 78.9(3)
C34 C32 K1 111.3(4)
C28 C33 H33A 109.5
C28 C33 H33B 109.5
H33A C33 H33B 109.5
C28 C33 H33C 109.5
H33A C33 H33C 109.5
H33B C33 H33C 109.5
C32 C34 H34A 109.5
C32 C34 H34B 109.5
H34A C34 H34B 109.5
C32 C34 H34C 109.5
H34A C34 H34C 109.5
H34B C34 H34C 109.5
C30 C35 H35A 109.5
C30 C35 H35B 109.5
H35A C35 H35B 109.5
C30 C35 H35C 109.5
H35A C35 H35C 109.5
H35B C35 H35C 109.5
N4 C36 C37 118.5(4)
N4 C36 C41 124.1(5)
C37 C36 C41 117.2(5)
C36 C37 C38 119.9(5)
C36 C37 C42 120.6(5)
C38 C37 C42 119.5(5)
C39 C38 C37 122.4(6)
C39 C38 H38 118.8
C37 C38 H38 118.8
C38 C39 C40 117.5(6)
C38 C39 C44 122.0(7)
C40 C39 C44 120.5(6)
C39 C40 C41 122.5(6)
C39 C40 H40 118.7
C41 C40 H40 118.7
C40 C41 C36 119.9(5)
C40 C41 C43 117.6(5)
C36 C41 C43 122.4(5)
C37 C42 H42A 109.5
C37 C42 H42B 109.5
H42A C42 H42B 109.5
C37 C42 H42C 109.5
H42A C42 H42C 109.5
H42B C42 H42C 109.5
C41 C43 H43A 109.5
C41 C43 H43B 109.5
H43A C43 H43B 109.5
C41 C43 H43C 109.5
H43A C43 H43C 109.5
H43B C43 H43C 109.5
C39 C44 H44A 109.5
C39 C44 H44B 109.5
H44A C44 H44B 109.5
C39 C44 H44C 109.5
H44A C44 H44C 109.5
H44B C44 H44C 109.5
O1 C45 C46 106.6(7)
C47 C46 C45 107.5(8)
C46 C47 C48 107.4(7)
O1 C48 C47 105.7(7)
O2 C49 C50 105.3(7)
C51 C50 C49 103.6(8)
C50 C51 C52 105.3(9)
O2 C52 C51 102.8(8)
O3 C53 C54 103.2(14)
C55 C54 C53 109.4(18)
C54 C55 C56 108.9(13)
C55 C56 O3 103.9(11)
O4 C57 C58 101.8(10)
C59 C58 C57 108.5(9)
O4 C60 C59 103.1(8)
O5 C61 C62 105.1(8)
C63 C62 C61 107.8(9)
C62 C63 C64 103.4(11)
O5 C64 C63 107.0(9)
O6 C65 C66 104.9(8)
C65 C66 C67 104.5(8)
C68 C67 C66 104.6(8)
O7 C69 C70 103.6(12)
C69 C70 C71 103.7(12)
C72 C71 C70 100.4(11)
O7 C72 C71 103.9(13)
O8 C73 C74 111.6(11)
C73 C74 C75 99.9(12)
C76 C75 C74 107.1(10)
O8 C76 C75 105.4(9)
O9 C77 C78 106.1(17)
C77 C78 C79 112.8(16)
C80 C79 C78 99.2(17)
C79 C80 O9 108.4(16)
C82 C81 O10 98.7(19)
C81 C82 C83 96.1(18)
C82 C83 C84 71.9(18)
O10 C84 C83 86(2)

loop_
_geom_bond_atom_site_label_1
_geom_bond_atom_site_label_2
_geom_bond_distance
C68 O6 1.415(13)
C68 C67 1.482(14)
C68 K2 3.440(10)
C59 C58 1.425(19)
C59 C60 1.530(16)
O10 C84 1.54(3)
O10 C81 1.64(3)
K1 O1 2.681(5)
K1 O2 2.690(5)
K1 C29 3.127(6)
K1 C6 3.130(6)
K1 C7 3.134(6)
K1 C30 3.137(6)
K1 C31 3.164(6)
K1 C28 3.165(6)
K1 C8 3.183(6)
K1 C9 3.185(6)
K1 C10 3.209(5)
K1 C5 3.219(5)
Mg1 N3 2.035(4)
Mg1 N1 2.045(4)
Mg1 N4 2.065(4)
Mg1 N2 2.066(4)
Mg1 C2 2.784(5)
Mg1 C24 2.792(5)
Mg1 C23 2.795(5)
Mg1 C1 2.802(5)
N1 C5 1.389(7)
N1 C1 1.430(7)
N2 C14 1.356(7)
N2 C2 1.409(7)
N3 C27 1.401(7)
N3 C23 1.411(7)
N4 C36 1.371(6)
N4 C24 1.417(7)
O1 C45 1.423(10)
O1 C48 1.435(10)
O2 C49 1.383(10)
O2 C52 1.459(11)
K2 O3 2.660(7)
K2 O4 2.691(5)
K2 O8 2.697(8)
K2 O5 2.702(6)
K2 O6 2.744(6)
K2 O7 2.753(8)
O3 C53 1.374(16)
O3 C56 1.425(15)
O4 C60 1.413(10)
O4 C57 1.452(11)
O5 C61 1.415(10)
O5 C64 1.445(11)
O6 C65 1.433(11)
O7 C72 1.333(15)
O7 C69 1.396(14)
O8 C73 1.416(15)
O8 C76 1.418(12)
O9 C77 1.391(18)
O9 C80 1.56(2)
C1 C2 1.340(8)
C1 C3 1.500(7)
C2 C4 1.509(8)
C3 H3A 0.9600
C3 H3B 0.9600
C3 H3C 0.9600
C4 H4A 0.9600
C4 H4B 0.9600
C4 H4C 0.9600
C5 C10 1.402(8)
C5 C6 1.454(8)
C6 C7 1.400(9)
C6 C12 1.479(9)
C7 C8 1.382(10)
C7 H7 0.9300
C8 C9 1.371(10)
C8 C13 1.511(10)
C9 C10 1.388(9)
C9 H9 0.9300
C10 C11 1.528(9)
C11 H11A 0.9600
C11 H11B 0.9600
C11 H11C 0.9600
C12 H12A 0.9600
C12 H12B 0.9600
C12 H12C 0.9600
C13 H13A 0.9600
C13 H13B 0.9600
C13 H13C 0.9600
C14 C19 1.432(8)
C14 C15 1.448(8)
C15 C16 1.379(8)
C15 C20 1.493(8)
C16 C17 1.391(9)
C16 H16 0.9300
C17 C18 1.389(10)
C17 C22 1.523(10)
C18 C19 1.384(9)
C18 H18 0.9300
C19 C21 1.510(10)
C20 H20A 0.9600
C20 H20B 0.9600
C20 H20C 0.9600
C21 H21A 0.9600
C21 H21B 0.9600
C21 H21C 0.9600
C22 H22A 0.9600
C22 H22B 0.9600
C22 H22C 0.9600
C23 C24 1.368(7)
C23 C25 1.503(7)
C24 C26 1.517(8)
C25 H25A 0.9600
C25 H25B 0.9600
C25 H25C 0.9600
C26 H26A 0.9600
C26 H26B 0.9600
C26 H26C 0.9600
C27 C28 1.402(7)
C27 C32 1.413(8)
C28 C29 1.396(8)
C28 C33 1.517(9)
C29 C30 1.391(9)
C29 H29 0.9300
C30 C31 1.380(9)
C30 C35 1.509(9)
C31 C32 1.408(8)
C31 H31 0.9300
C32 C34 1.496(9)
C33 H33A 0.9600
C33 H33B 0.9600
C33 H33C 0.9600
C34 H34A 0.9600
C34 H34B 0.9600
C34 H34C 0.9600
C35 H35A 0.9600
C35 H35B 0.9600
C35 H35C 0.9600
C36 C37 1.407(8)
C36 C41 1.420(8)
C37 C38 1.417(8)
C37 C42 1.511(8)
C38 C39 1.359(9)
C38 H38 0.9300
C39 C40 1.389(9)
C39 C44 1.510(9)
C40 C41 1.393(8)
C40 H40 0.9300
C41 C43 1.477(8)
C42 H42A 0.9600
C42 H42B 0.9600
C42 H42C 0.9600
C43 H43A 0.9600
C43 H43B 0.9600
C43 H43C 0.9600
C44 H44A 0.9600
C44 H44B 0.9600
C44 H44C 0.9600
C45 C46 1.482(12)
C46 C47 1.415(13)
C47 C48 1.513(13)
C49 C50 1.540(13)
C50 C51 1.446(13)
C51 C52 1.471(14)
C53 C54 1.40(3)
C54 C55 1.230(17)
C55 C56 1.417(17)
C57 C58 1.465(17)
C61 C62 1.528(14)
C62 C63 1.456(18)
C63 C64 1.51(2)
C65 C66 1.502(14)
C66 C67 1.514(14)
C69 C70 1.51(2)
C70 C71 1.51(2)
C71 C72 1.50(2)
C73 C74 1.429(17)
C74 C75 1.510(17)
C75 C76 1.452(15)
C77 C78 1.46(2)
C78 C79 1.62(3)
C79 C80 1.52(3)
C81 C82 1.25(2)
C82 C83 1.52(3)
C83 C84 1.57(3)

loop_
_geom_torsion_atom_site_label_1
_geom_torsion_atom_site_label_2
_geom_torsion_atom_site_label_3
_geom_torsion_atom_site_label_4
_geom_torsion
N3 Mg1 N1 C5 -21.3(6)
N4 Mg1 N1 C5 82.2(5)
N2 Mg1 N1 C5 -148.5(5)
C2 Mg1 N1 C5 -161.7(6)
C24 Mg1 N1 C5 52.9(7)
C23 Mg1 N1 C5 3.5(7)
C1 Mg1 N1 C5 -170.9(7)
N3 Mg1 N1 C1 149.6(3)
N4 Mg1 N1 C1 -106.9(3)
N2 Mg1 N1 C1 22.4(3)
C2 Mg1 N1 C1 9.2(3)
C24 Mg1 N1 C1 -136.1(3)
C23 Mg1 N1 C1 174.4(3)
N3 Mg1 N2 C14 24.2(6)
N1 Mg1 N2 C14 147.1(5)
N4 Mg1 N2 C14 -85.6(6)
C2 Mg1 N2 C14 170.0(7)
C24 Mg1 N2 C14 -48.5(6)
C23 Mg1 N2 C14 -11.9(6)
C1 Mg1 N2 C14 160.1(6)
N3 Mg1 N2 C2 -145.8(3)
N1 Mg1 N2 C2 -22.9(3)
N4 Mg1 N2 C2 104.4(3)
C24 Mg1 N2 C2 141.5(3)
C23 Mg1 N2 C2 178.1(3)
C1 Mg1 N2 C2 -9.9(3)
N1 Mg1 N3 C27 -23.1(6)
N4 Mg1 N3 C27 -148.8(5)
N2 Mg1 N3 C27 81.2(5)
C2 Mg1 N3 C27 51.3(6)
C24 Mg1 N3 C27 -161.9(5)
C23 Mg1 N3 C27 -171.8(7)
C1 Mg1 N3 C27 1.8(6)
N1 Mg1 N3 C23 148.6(3)
N4 Mg1 N3 C23 23.0(3)
N2 Mg1 N3 C23 -107.1(3)
C2 Mg1 N3 C23 -136.9(4)
C24 Mg1 N3 C23 9.9(3)
C1 Mg1 N3 C23 173.5(3)
N3 Mg1 N4 C36 144.5(5)
N1 Mg1 N4 C36 21.8(6)
N2 Mg1 N4 C36 -86.2(5)
C2 Mg1 N4 C36 -49.4(6)
C24 Mg1 N4 C36 167.1(7)
C23 Mg1 N4 C36 157.5(6)
C1 Mg1 N4 C36 -14.2(6)
N3 Mg1 N4 C24 -22.6(3)
N1 Mg1 N4 C24 -145.3(3)
N2 Mg1 N4 C24 106.7(3)
C2 Mg1 N4 C24 143.5(3)
C23 Mg1 N4 C24 -9.7(3)
C1 Mg1 N4 C24 178.7(3)
O2 K1 O1 C45 150.1(6)
C29 K1 O1 C45 33.2(6)
C6 K1 O1 C45 -99.8(7)
C7 K1 O1 C45 -126.8(6)
C30 K1 O1 C45 58.9(7)
C31 K1 O1 C45 67.3(7)
C28 K1 O1 C45 15.2(7)
C8 K1 O1 C45 -127.7(7)
C9 K1 O1 C45 -106.8(7)
C10 K1 O1 C45 -83.1(7)
C5 K1 O1 C45 -77.4(7)
O2 K1 O1 C48 -45.4(6)
C29 K1 O1 C48 -162.3(6)
C6 K1 O1 C48 64.7(6)
C7 K1 O1 C48 37.7(6)
C30 K1 O1 C48 -136.6(6)
C31 K1 O1 C48 -128.2(6)
C28 K1 O1 C48 179.7(6)
C8 K1 O1 C48 36.8(6)
C9 K1 O1 C48 57.7(6)
C10 K1 O1 C48 81.4(6)
C5 K1 O1 C48 87.1(6)
O1 K1 O2 C49 -13.6(8)
C29 K1 O2 C49 74.8(7)
C6 K1 O2 C49 -146.6(7)
C7 K1 O2 C49 -126.6(7)
C30 K1 O2 C49 70.6(7)
C31 K1 O2 C49 90.3(7)
C28 K1 O2 C49 103.7(7)
C8 K1 O2 C49 -101.9(7)
C9 K1 O2 C49 -96.0(7)
C10 K1 O2 C49 -114.0(7)
C5 K1 O2 C49 -142.3(7)
O1 K1 O2 C52 168.5(9)
C29 K1 O2 C52 -103.1(9)
C6 K1 O2 C52 35.5(9)
C7 K1 O2 C52 55.4(9)
C30 K1 O2 C52 -107.4(9)
C31 K1 O2 C52 -87.6(9)
C28 K1 O2 C52 -74.2(9)
C8 K1 O2 C52 80.2(9)
C9 K1 O2 C52 86.1(9)
C10 K1 O2 C52 68.1(9)
C5 K1 O2 C52 39.7(9)
O6 C68 K2 O3 10.4(9)
C67 C68 K2 O3 7(3)
O6 C68 K2 O4 -163.9(9)
C67 C68 K2 O4 -167(3)
O6 C68 K2 O8 94.8(8)
C67 C68 K2 O8 91(3)
O6 C68 K2 O5 170.7(6)
C67 C68 K2 O5 167(2)
C67 C68 K2 O6 -4(2)
O6 C68 K2 O7 -86.3(8)
C67 C68 K2 O7 -90(3)
O4 K2 O3 C53 83(3)
O8 K2 O3 C53 -118(2)
O5 K2 O3 C53 151(2)
O6 K2 O3 C53 -33(2)
O7 K2 O3 C53 63(2)
C68 K2 O3 C53 -37(3)
O4 K2 O3 C56 -113(3)
O8 K2 O3 C56 46.6(15)
O5 K2 O3 C56 -44.9(15)
O6 K2 O3 C56 131.5(15)
O7 K2 O3 C56 -132.6(15)
C68 K2 O3 C56 127.4(15)
O3 K2 O4 C60 159(2)
O8 K2 O4 C60 0.3(8)
O5 K2 O4 C60 91.3(8)
O6 K2 O4 C60 -85.1(8)
O7 K2 O4 C60 179.5(8)
C68 K2 O4 C60 -78.8(9)
O3 K2 O4 C57 -9(3)
O8 K2 O4 C57 -167.9(8)
O5 K2 O4 C57 -76.9(8)
O6 K2 O4 C57 106.7(8)
O7 K2 O4 C57 11.3(8)
C68 K2 O4 C57 113.0(9)
O3 K2 O5 C61 167.2(8)
O4 K2 O5 C61 -18.6(7)
O8 K2 O5 C61 79.6(8)
O6 K2 O5 C61 87(3)
O7 K2 O5 C61 -99.6(7)
C68 K2 O5 C61 5.6(12)
O3 K2 O5 C64 -25.6(10)
O4 K2 O5 C64 148.6(9)
O8 K2 O5 C64 -113.2(9)
O6 K2 O5 C64 -106(3)
O7 K2 O5 C64 67.6(9)
C68 K2 O5 C64 172.8(10)
C67 C68 O6 C65 17.1(15)
K2 C68 O6 C65 -161.3(10)
C67 C68 O6 K2 178.4(9)
O3 K2 O6 C68 -170.3(9)
O4 K2 O6 C68 15.4(8)
O8 K2 O6 C68 -82.5(8)
O5 K2 O6 C68 -90(3)
O7 K2 O6 C68 96.6(8)
O3 K2 O6 C65 -15.4(9)
O4 K2 O6 C65 170.2(9)
O8 K2 O6 C65 72.3(9)
O5 K2 O6 C65 65(3)
O7 K2 O6 C65 -108.5(9)
C68 K2 O6 C65 154.8(14)
O3 K2 O7 C72 -60.8(12)
O4 K2 O7 C72 121.4(12)
O8 K2 O7 C72 163(15)
O5 K2 O7 C72 -152.0(12)
O6 K2 O7 C72 27.6(12)
C68 K2 O7 C72 50.8(12)
O3 K2 O7 C69 107.5(14)
O4 K2 O7 C69 -70.3(14)
O8 K2 O7 C69 -28(16)
O5 K2 O7 C69 16.4(14)
O6 K2 O7 C69 -164.1(14)
C68 K2 O7 C69 -140.9(14)
O3 K2 O8 C73 58.3(11)
O4 K2 O8 C73 -124.0(11)
O5 K2 O8 C73 149.5(11)
O6 K2 O8 C73 -30.0(11)
O7 K2 O8 C73 -166(15)
C68 K2 O8 C73 -53.1(11)
O3 K2 O8 C76 -81.8(8)
O4 K2 O8 C76 95.9(8)
O5 K2 O8 C76 9.4(8)
O6 K2 O8 C76 -170.1(8)
O7 K2 O8 C76 54(15)
C68 K2 O8 C76 166.8(9)
C5 N1 C1 C2 154.5(5)
Mg1 N1 C1 C2 -18.3(6)
C5 N1 C1 C3 -41.7(7)
Mg1 N1 C1 C3 145.4(4)
C5 N1 C1 Mg1 172.8(6)
N3 Mg1 C1 C2 115.7(4)
N1 Mg1 C1 C2 163.4(5)
N4 Mg1 C1 C2 -102.0(4)
N2 Mg1 C1 C2 10.5(3)
C24 Mg1 C1 C2 -100.4(5)
C23 Mg1 C1 C2 138.7(13)
N3 Mg1 C1 N1 -47.7(4)
N4 Mg1 C1 N1 94.6(4)
N2 Mg1 C1 N1 -152.9(4)
C2 Mg1 C1 N1 -163.4(5)
C24 Mg1 C1 N1 96.2(5)
C23 Mg1 C1 N1 -24.7(15)
N3 Mg1 C1 C3 -113.8(7)
N1 Mg1 C1 C3 -66.2(7)
N4 Mg1 C1 C3 28.4(8)
N2 Mg1 C1 C3 140.9(7)
C2 Mg1 C1 C3 130.5(9)
C24 Mg1 C1 C3 30.1(9)
C23 Mg1 C1 C3 -90.8(15)
N1 C1 C2 N2 -1.7(8)
C3 C1 C2 N2 -164.0(5)
Mg1 C1 C2 N2 -14.9(4)
N1 C1 C2 C4 164.6(5)
C3 C1 C2 C4 2.4(9)
Mg1 C1 C2 C4 151.5(6)
N1 C1 C2 Mg1 13.1(4)
C3 C1 C2 Mg1 -149.1(5)
C14 N2 C2 C1 -151.1(6)
Mg1 N2 C2 C1 20.4(6)
C14 N2 C2 C4 41.8(7)
Mg1 N2 C2 C4 -146.7(4)
C14 N2 C2 Mg1 -171.5(6)
N3 Mg1 C2 C1 -105.8(4)
N1 Mg1 C2 C1 -9.7(3)
N4 Mg1 C2 C1 99.8(4)
N2 Mg1 C2 C1 -162.0(5)
C24 Mg1 C2 C1 132.9(4)
C23 Mg1 C2 C1 -166.0(4)
N3 Mg1 C2 N2 56.2(5)
N1 Mg1 C2 N2 152.3(4)
N4 Mg1 C2 N2 -98.2(3)
C24 Mg1 C2 N2 -65.1(5)
C23 Mg1 C2 N2 -4.0(6)
C1 Mg1 C2 N2 162.0(5)
N3 Mg1 C2 C4 123.4(7)
N1 Mg1 C2 C4 -140.5(8)
N4 Mg1 C2 C4 -31.0(8)
N2 Mg1 C2 C4 67.2(7)
C24 Mg1 C2 C4 2.1(10)
C23 Mg1 C2 C4 63.2(9)
C1 Mg1 C2 C4 -130.8(9)
C1 N1 C5 C10 -46.2(7)
Mg1 N1 C5 C10 124.0(5)
C1 N1 C5 C6 136.7(5)
Mg1 N1 C5 C6 -53.1(7)
C1 N1 C5 K1 -139.1(4)
Mg1 N1 C5 K1 31.1(6)
O1 K1 C5 N1 109.6(4)
O2 K1 C5 N1 -121.9(4)
C29 K1 C5 N1 23.1(4)
C6 K1 C5 N1 -112.3(5)
C7 K1 C5 N1 -143.4(5)
C30 K1 C5 N1 7.6(5)
C31 K1 C5 N1 -25.5(5)
C28 K1 C5 N1 11.8(4)
C8 K1 C5 N1 -175.5(5)
C9 K1 C5 N1 153.1(5)
C10 K1 C5 N1 123.1(6)
O1 K1 C5 C10 -13.5(4)
O2 K1 C5 C10 115.1(4)
C29 K1 C5 C10 -100.0(3)
C6 K1 C5 C10 124.6(5)
C7 K1 C5 C10 93.5(4)
C30 K1 C5 C10 -115.5(4)
C31 K1 C5 C10 -148.5(3)
C28 K1 C5 C10 -111.2(3)
C8 K1 C5 C10 61.4(4)
C9 K1 C5 C10 30.0(3)
O1 K1 C5 C6 -138.1(3)
O2 K1 C5 C6 -9.5(4)
C29 K1 C5 C6 135.4(3)
C7 K1 C5 C6 -31.0(3)
C30 K1 C5 C6 119.9(3)
C31 K1 C5 C6 86.9(4)
C28 K1 C5 C6 124.2(3)
C8 K1 C5 C6 -63.2(4)
C9 K1 C5 C6 -94.5(4)
C10 K1 C5 C6 -124.6(5)
N1 C5 C6 C7 -178.2(5)
C10 C5 C6 C7 4.5(8)
K1 C5 C6 C7 69.5(5)
N1 C5 C6 C12 0.3(8)
C10 C5 C6 C12 -177.0(5)
K1 C5 C6 C12 -112.0(6)
N1 C5 C6 K1 112.3(4)
C10 C5 C6 K1 -65.0(4)
O1 K1 C6 C7 -69.2(4)
O2 K1 C6 C7 49.1(4)
C29 K1 C6 C7 -179.9(4)
C30 K1 C6 C7 147.2(4)
C31 K1 C6 C7 125.4(4)
C28 K1 C6 C7 178.9(4)
C8 K1 C6 C7 -28.2(4)
C9 K1 C6 C7 -60.5(4)
C10 K1 C6 C7 -93.0(4)
C5 K1 C6 C7 -122.5(6)
O1 K1 C6 C5 53.3(4)
O2 K1 C6 C5 171.6(3)
C29 K1 C6 C5 -57.4(4)
C7 K1 C6 C5 122.5(6)
C30 K1 C6 C5 -90.3(4)
C31 K1 C6 C5 -112.0(3)
C28 K1 C6 C5 -58.6(3)
C8 K1 C6 C5 94.3(4)
C9 K1 C6 C5 62.0(3)
C10 K1 C6 C5 29.5(3)
O1 K1 C6 C12 171.3(4)
O2 K1 C6 C12 -70.4(4)
C29 K1 C6 C12 60.6(5)
C7 K1 C6 C12 -119.5(6)
C30 K1 C6 C12 27.7(6)
C31 K1 C6 C12 5.9(5)
C28 K1 C6 C12 59.4(4)
C8 K1 C6 C12 -147.7(5)
C9 K1 C6 C12 -180.0(5)
C10 K1 C6 C12 147.5(5)
C5 K1 C6 C12 118.0(6)
C5 C6 C7 C8 -3.3(9)
C12 C6 C7 C8 178.2(6)
K1 C6 C7 C8 67.9(6)
C5 C6 C7 K1 -71.2(5)
C12 C6 C7 K1 110.4(6)
O1 K1 C7 C8 -2.1(5)
O2 K1 C7 C8 103.7(4)
C29 K1 C7 C8 -127.6(5)
C6 K1 C7 C8 -127.7(6)
C30 K1 C7 C8 161.5(5)
C31 K1 C7 C8 158.8(4)
C28 K1 C7 C8 -129.2(4)
C9 K1 C7 C8 -31.1(4)
C10 K1 C7 C8 -63.3(4)
C5 K1 C7 C8 -95.9(5)
O1 K1 C7 C6 125.6(4)
O2 K1 C7 C6 -128.6(4)
C29 K1 C7 C6 0.1(8)
C30 K1 C7 C6 -70.8(6)
C31 K1 C7 C6 -73.4(4)
C28 K1 C7 C6 -1.4(5)
C8 K1 C7 C6 127.7(6)
C9 K1 C7 C6 96.6(4)
C10 K1 C7 C6 64.4(4)
C5 K1 C7 C6 31.8(3)
C6 C7 C8 C9 1.1(10)
K1 C7 C8 C9 67.8(6)
C6 C7 C8 C13 -179.4(6)
K1 C7 C8 C13 -112.8(6)
C6 C7 C8 K1 -66.6(6)
O1 K1 C8 C9 55.9(4)
O2 K1 C8 C9 166.4(5)
C29 K1 C8 C9 -5.7(8)
C6 K1 C8 C9 -93.3(5)
C7 K1 C8 C9 -122.2(7)
C30 K1 C8 C9 105.5(15)
C31 K1 C8 C9 -162.4(4)
C28 K1 C8 C9 -47.4(6)
C10 K1 C8 C9 -27.6(4)
C5 K1 C8 C9 -59.5(4)
O1 K1 C8 C7 178.1(4)
O2 K1 C8 C7 -71.4(4)
C29 K1 C8 C7 116.5(5)
C6 K1 C8 C7 28.9(4)
C30 K1 C8 C7 -132.3(14)
C31 K1 C8 C7 -40.2(7)
C28 K1 C8 C7 74.8(5)
C9 K1 C8 C7 122.2(7)
C10 K1 C8 C7 94.6(5)
C5 K1 C8 C7 62.7(4)
O1 K1 C8 C13 -63.8(6)
O2 K1 C8 C13 46.6(6)
C29 K1 C8 C13 -125.4(6)
C6 K1 C8 C13 146.9(7)
C7 K1 C8 C13 118.0(8)
C30 K1 C8 C13 -14.2(19)
C31 K1 C8 C13 77.8(8)
C28 K1 C8 C13 -167.2(5)
C9 K1 C8 C13 -119.8(8)
C10 K1 C8 C13 -147.3(7)
C5 K1 C8 C13 -179.3(7)
C7 C8 C9 C10 -0.2(10)
C13 C8 C9 C10 -179.6(6)
K1 C8 C9 C10 66.3(6)
C7 C8 C9 K1 -66.5(6)
C13 C8 C9 K1 114.1(7)
O1 K1 C9 C8 -121.9(5)
O2 K1 C9 C8 -14.1(5)
C29 K1 C9 C8 177.1(4)
C6 K1 C9 C8 65.0(4)
C7 K1 C9 C8 31.6(4)
C30 K1 C9 C8 -159.2(4)
C31 K1 C9 C8 108.1(16)
C28 K1 C9 C8 147.4(4)
C10 K1 C9 C8 129.6(6)
C5 K1 C9 C8 99.4(5)
O1 K1 C9 C10 108.5(4)
O2 K1 C9 C10 -143.7(4)
C29 K1 C9 C10 47.6(5)
C6 K1 C9 C10 -64.5(4)
C7 K1 C9 C10 -98.0(4)
C30 K1 C9 C10 71.2(6)
C31 K1 C9 C10 -21.5(18)
C28 K1 C9 C10 17.9(5)
C8 K1 C9 C10 -129.6(6)
C5 K1 C9 C10 -30.2(3)
C8 C9 C10 C5 1.5(9)
K1 C9 C10 C5 67.4(5)
C8 C9 C10 C11 -171.3(6)
K1 C9 C10 C11 -105.4(5)
C8 C9 C10 K1 -65.9(6)
N1 C5 C10 C9 179.3(5)
C6 C5 C10 C9 -3.6(8)
K1 C5 C10 C9 -66.7(5)
N1 C5 C10 C11 -7.9(8)
C6 C5 C10 C11 169.2(5)
K1 C5 C10 C11 106.1(5)
N1 C5 C10 K1 -114.0(5)
C6 C5 C10 K1 63.1(4)
O1 K1 C10 C9 -68.1(4)
O2 K1 C10 C9 44.4(5)
C29 K1 C10 C9 -144.1(4)
C6 K1 C10 C9 93.6(4)
C7 K1 C10 C9 60.0(4)
C30 K1 C10 C9 -142.8(4)
C31 K1 C10 C9 175.0(4)
C28 K1 C10 C9 -164.9(4)
C8 K1 C10 C9 27.3(4)
C5 K1 C10 C9 124.6(6)
O1 K1 C10 C5 167.3(3)
O2 K1 C10 C5 -80.2(4)
C29 K1 C10 C5 91.4(4)
C6 K1 C10 C5 -31.0(3)
C7 K1 C10 C5 -64.6(4)
C30 K1 C10 C5 92.7(4)
C31 K1 C10 C5 50.4(5)
C28 K1 C10 C5 70.6(3)
C8 K1 C10 C5 -97.2(4)
C9 K1 C10 C5 -124.6(6)
O1 K1 C10 C11 49.3(4)
O2 K1 C10 C11 161.8(4)
C29 K1 C10 C11 -26.7(4)
C6 K1 C10 C11 -149.1(5)
C7 K1 C10 C11 177.4(5)
C30 K1 C10 C11 -25.4(5)
C31 K1 C10 C11 -67.7(5)
C28 K1 C10 C11 -47.5(4)
C8 K1 C10 C11 144.7(5)
C9 K1 C10 C11 117.3(6)
C5 K1 C10 C11 -118.1(5)
C2 N2 C14 C19 38.8(8)
Mg1 N2 C14 C19 -129.9(5)
C2 N2 C14 C15 -142.7(5)
Mg1 N2 C14 C15 48.6(8)
N2 C14 C15 C16 173.6(5)
C19 C14 C15 C16 -7.9(8)
N2 C14 C15 C20 -4.8(8)
C19 C14 C15 C20 173.8(5)
C14 C15 C16 C17 1.8(10)
C20 C15 C16 C17 -179.9(6)
C15 C16 C17 C18 4.1(11)
C15 C16 C17 C22 -176.0(8)
C16 C17 C18 C19 -3.6(11)
C22 C17 C18 C19 176.5(8)
C17 C18 C19 C14 -2.8(10)
C17 C18 C19 C21 170.8(7)
N2 C14 C19 C18 -173.2(6)
C15 C14 C19 C18 8.3(8)
N2 C14 C19 C21 13.4(9)
C15 C14 C19 C21 -165.1(6)
C27 N3 C23 C24 154.0(5)
Mg1 N3 C23 C24 -19.3(6)
C27 N3 C23 C25 -40.3(7)
Mg1 N3 C23 C25 146.4(4)
C27 N3 C23 Mg1 173.2(6)
N3 Mg1 C23 C24 162.5(5)
N1 Mg1 C23 C24 114.0(4)
N4 Mg1 C23 C24 10.0(3)
N2 Mg1 C23 C24 -102.5(4)
C2 Mg1 C23 C24 -100.0(5)
C1 Mg1 C23 C24 134.0(13)
N1 Mg1 C23 N3 -48.4(4)
N4 Mg1 C23 N3 -152.5(4)
N2 Mg1 C23 N3 95.1(4)
C2 Mg1 C23 N3 97.5(5)
C24 Mg1 C23 N3 -162.5(5)
C1 Mg1 C23 N3 -28.4(15)
N3 Mg1 C23 C25 -66.4(8)
N1 Mg1 C23 C25 -114.9(8)
N4 Mg1 C23 C25 141.0(8)
N2 Mg1 C23 C25 28.6(8)
C2 Mg1 C23 C25 31.1(10)
C24 Mg1 C23 C25 131.1(9)
C1 Mg1 C23 C25 -94.9(15)
N3 C23 C24 N4 -0.4(7)
C25 C23 C24 N4 -165.1(5)
Mg1 C23 C24 N4 -14.1(4)
N3 C23 C24 C26 166.7(5)
C25 C23 C24 C26 2.0(8)
Mg1 C23 C24 C26 153.0(5)
N3 C23 C24 Mg1 13.7(4)
C25 C23 C24 Mg1 -151.0(5)
C36 N4 C24 C23 -149.9(5)
Mg1 N4 C24 C23 19.3(6)
C36 N4 C24 C26 42.4(7)
Mg1 N4 C24 C26 -148.4(4)
C36 N4 C24 Mg1 -169.2(6)
N3 Mg1 C24 C23 -10.0(3)
N1 Mg1 C24 C23 -106.9(4)
N4 Mg1 C24 C23 -162.8(5)
N2 Mg1 C24 C23 100.8(4)
C2 Mg1 C24 C23 135.6(4)
C1 Mg1 C24 C23 -165.4(4)
N3 Mg1 C24 N4 152.7(4)
N1 Mg1 C24 N4 55.9(5)
N2 Mg1 C24 N4 -96.4(3)
C2 Mg1 C24 N4 -61.7(5)
C23 Mg1 C24 N4 162.8(5)
C1 Mg1 C24 N4 -2.7(6)
N3 Mg1 C24 C26 -140.6(8)
N1 Mg1 C24 C26 122.5(7)
N4 Mg1 C24 C26 66.6(8)
N2 Mg1 C24 C26 -29.8(8)
C2 Mg1 C24 C26 5.0(10)
C23 Mg1 C24 C26 -130.6(9)
C1 Mg1 C24 C26 64.0(9)
C23 N3 C27 C28 136.9(5)
Mg1 N3 C27 C28 -52.1(7)
C23 N3 C27 C32 -47.4(7)
Mg1 N3 C27 C32 123.6(5)
C23 N3 C27 K1 -137.9(4)
Mg1 N3 C27 K1 33.2(6)
O1 K1 C27 N3 -127.0(3)
O2 K1 C27 N3 102.9(4)
C29 K1 C27 N3 -144.7(4)
C6 K1 C27 N3 10.9(4)
C7 K1 C27 N3 21.3(4)
C30 K1 C27 N3 -177.2(4)
C31 K1 C27 N3 150.9(4)
C28 K1 C27 N3 -114.1(5)
C8 K1 C27 N3 4.8(5)
C9 K1 C27 N3 -27.5(4)
C10 K1 C27 N3 -32.9(4)
C5 K1 C27 N3 -15.2(4)
O1 K1 C27 C28 -12.9(4)
O2 K1 C27 C28 -143.0(3)
C29 K1 C27 C28 -30.5(3)
C6 K1 C27 C28 125.0(3)
C7 K1 C27 C28 135.4(3)
C30 K1 C27 C28 -63.1(3)
C31 K1 C27 C28 -95.0(4)
C8 K1 C27 C28 118.9(4)
C9 K1 C27 C28 86.6(4)
C10 K1 C27 C28 81.2(3)
C5 K1 C27 C28 98.9(3)
O1 K1 C27 C32 112.5(3)
O2 K1 C27 C32 -17.7(4)
C29 K1 C27 C32 94.8(4)
C6 K1 C27 C32 -109.7(3)
C7 K1 C27 C32 -99.3(3)
C30 K1 C27 C32 62.3(3)
C31 K1 C27 C32 30.3(3)
C28 K1 C27 C32 125.3(5)
C8 K1 C27 C32 -115.8(4)
C9 K1 C27 C32 -148.1(3)
C10 K1 C27 C32 -153.5(3)
C5 K1 C27 C32 -135.8(3)
N3 C27 C28 C29 179.8(5)
C32 C27 C28 C29 3.9(8)
K1 C27 C28 C29 67.6(5)
N3 C27 C28 C33 -3.2(8)
C32 C27 C28 C33 -179.1(5)
K1 C27 C28 C33 -115.4(5)
N3 C27 C28 K1 112.2(4)
C32 C27 C28 K1 -63.7(4)
O1 K1 C28 C29 44.6(4)
O2 K1 C28 C29 -78.3(4)
C6 K1 C28 C29 177.9(3)
C7 K1 C28 C29 178.5(4)
C30 K1 C28 C29 -28.6(3)
C31 K1 C28 C29 -61.6(4)
C8 K1 C28 C29 145.9(4)
C9 K1 C28 C29 124.3(4)
C10 K1 C28 C29 131.9(4)
C5 K1 C28 C29 155.5(4)
O1 K1 C28 C27 169.0(3)
O2 K1 C28 C27 46.1(4)
C29 K1 C28 C27 124.4(5)
C6 K1 C28 C27 -57.7(3)
C7 K1 C28 C27 -57.1(4)
C30 K1 C28 C27 95.8(4)
C31 K1 C28 C27 62.8(3)
C8 K1 C28 C27 -89.7(4)
C9 K1 C28 C27 -111.3(3)
C10 K1 C28 C27 -103.7(3)
C5 K1 C28 C27 -80.1(3)
O1 K1 C28 C33 -72.5(4)
O2 K1 C28 C33 164.6(4)
C29 K1 C28 C33 -117.1(5)
C6 K1 C28 C33 60.7(4)
C7 K1 C28 C33 61.4(5)
C30 K1 C28 C33 -145.8(5)
C31 K1 C28 C33 -178.7(5)
C8 K1 C28 C33 28.8(5)
C9 K1 C28 C33 7.2(5)
C10 K1 C28 C33 14.7(4)
C5 K1 C28 C33 38.4(4)
C27 C28 C29 C30 -3.5(9)
C33 C28 C29 C30 179.5(6)
K1 C28 C29 C30 67.1(6)
C27 C28 C29 K1 -70.6(5)
C33 C28 C29 K1 112.5(5)
O1 K1 C29 C30 97.6(4)
O2 K1 C29 C30 -9.8(4)
C6 K1 C29 C30 -130.3(4)
C7 K1 C29 C30 -130.4(5)
C31 K1 C29 C30 -31.9(3)
C28 K1 C29 C30 -127.6(6)
C8 K1 C29 C30 161.2(5)
C9 K1 C29 C30 157.9(4)
C10 K1 C29 C30 178.1(3)
C5 K1 C29 C30 -154.4(4)
O1 K1 C29 C28 -134.8(4)
O2 K1 C29 C28 117.9(4)
C6 K1 C29 C28 -2.7(4)
C7 K1 C29 C28 -2.8(7)
C30 K1 C29 C28 127.6(5)
C31 K1 C29 C28 95.7(4)
C8 K1 C29 C28 -71.2(6)
C9 K1 C29 C28 -74.5(4)
C10 K1 C29 C28 -54.3(4)
C5 K1 C29 C28 -26.7(4)
C28 C29 C30 C31 2.1(9)
K1 C29 C30 C31 69.8(5)
C28 C29 C30 C35 -179.2(6)
K1 C29 C30 C35 -111.5(6)
C28 C29 C30 K1 -67.6(5)
O1 K1 C30 C31 160.8(4)
O2 K1 C30 C31 50.6(4)
C29 K1 C30 C31 -120.8(6)
C6 K1 C30 C31 -47.0(5)
C7 K1 C30 C31 -4.5(7)
C28 K1 C30 C31 -92.2(4)
C8 K1 C30 C31 110.7(15)
C9 K1 C30 C31 -162.7(4)
C10 K1 C30 C31 -123.5(4)
C5 K1 C30 C31 -86.3(4)
O1 K1 C30 C29 -78.4(4)
O2 K1 C30 C29 171.4(4)
C6 K1 C30 C29 73.8(5)
C7 K1 C30 C29 116.4(5)
C31 K1 C30 C29 120.8(6)
C28 K1 C30 C29 28.6(3)
C8 K1 C30 C29 -128.5(14)
C9 K1 C30 C29 -41.9(6)
C10 K1 C30 C29 -2.7(5)
C5 K1 C30 C29 34.5(5)
O1 K1 C30 C35 40.2(5)
O2 K1 C30 C35 -69.9(5)
C29 K1 C30 C35 118.6(7)
C6 K1 C30 C35 -167.5(5)
C7 K1 C30 C35 -125.0(6)
C31 K1 C30 C35 -120.5(7)
C28 K1 C30 C35 147.2(6)
C8 K1 C30 C35 -9.8(18)
C9 K1 C30 C35 76.7(7)
C10 K1 C30 C35 115.9(5)
C5 K1 C30 C35 153.2(5)
C29 C30 C31 C32 -1.4(9)
C35 C30 C31 C32 179.9(6)
K1 C30 C31 C32 67.4(6)
C29 C30 C31 K1 -68.8(5)
C35 C30 C31 K1 112.5(6)
O1 K1 C31 C30 -20.0(4)
O2 K1 C31 C30 -127.8(4)
C29 K1 C31 C30 32.4(4)
C6 K1 C31 C30 148.1(4)
C7 K1 C31 C30 177.8(3)
C28 K1 C31 C30 65.7(4)
C8 K1 C31 C30 -159.5(4)
C9 K1 C31 C30 108.5(16)
C10 K1 C31 C30 91.4(5)
C5 K1 C31 C30 116.2(4)
O1 K1 C31 C32 -148.3(4)
O2 K1 C31 C32 103.9(4)
C29 K1 C31 C32 -95.9(4)
C6 K1 C31 C32 19.8(4)
C7 K1 C31 C32 49.5(5)
C30 K1 C31 C32 -128.3(6)
C28 K1 C31 C32 -62.6(4)
C8 K1 C31 C32 72.2(6)
C9 K1 C31 C32 -19.8(18)
C10 K1 C31 C32 -36.9(5)
C5 K1 C31 C32 -12.1(4)
C30 C31 C32 C27 2.0(9)
K1 C31 C32 C27 67.8(5)
C30 C31 C32 C34 -172.1(6)
K1 C31 C32 C34 -106.3(5)
C30 C31 C32 K1 -65.8(6)
N3 C27 C32 C31 -178.8(5)
C28 C27 C32 C31 -3.1(8)
K1 C27 C32 C31 -65.7(5)
N3 C27 C32 C34 -4.9(9)
C28 C27 C32 C34 170.8(5)
K1 C27 C32 C34 108.3(6)
N3 C27 C32 K1 -113.2(5)
C28 C27 C32 K1 62.5(4)
O1 K1 C32 C31 39.6(4)
O2 K1 C32 C31 -72.2(4)
C29 K1 C32 C31 61.6(4)
C6 K1 C32 C31 -163.2(4)
C7 K1 C32 C31 -142.9(4)
C30 K1 C32 C31 28.1(3)
C28 K1 C32 C31 94.9(4)
C8 K1 C32 C31 -143.0(4)
C9 K1 C32 C31 175.4(4)
C10 K1 C32 C31 157.0(3)
C5 K1 C32 C31 170.3(4)
O1 K1 C32 C27 -85.0(4)
O2 K1 C32 C27 163.2(3)
C29 K1 C32 C27 -63.0(3)
C6 K1 C32 C27 72.1(3)
C7 K1 C32 C27 92.5(3)
C30 K1 C32 C27 -96.5(4)
C31 K1 C32 C27 -124.6(5)
C28 K1 C32 C27 -29.7(3)
C8 K1 C32 C27 92.4(4)
C9 K1 C32 C27 50.8(5)
C10 K1 C32 C27 32.3(4)
C5 K1 C32 C27 45.7(3)
O1 K1 C32 C34 155.1(4)
O2 K1 C32 C34 43.3(4)
C29 K1 C32 C34 177.0(5)
C6 K1 C32 C34 -47.8(4)
C7 K1 C32 C34 -27.4(4)
C30 K1 C32 C34 143.6(5)
C31 K1 C32 C34 115.4(6)
C28 K1 C32 C34 -149.7(5)
C8 K1 C32 C34 -27.5(5)
C9 K1 C32 C34 -69.2(5)
C10 K1 C32 C34 -87.6(4)
C5 K1 C32 C34 -74.2(4)
C24 N4 C36 C37 -144.6(5)
Mg1 N4 C36 C37 49.9(8)
C24 N4 C36 C41 40.0(8)
Mg1 N4 C36 C41 -125.6(5)
N4 C36 C37 C38 176.4(5)
C41 C36 C37 C38 -7.8(8)
N4 C36 C37 C42 -2.5(8)
C41 C36 C37 C42 173.2(5)
C36 C37 C38 C39 2.2(10)
C42 C37 C38 C39 -178.9(6)
C37 C38 C39 C40 4.2(10)
C37 C38 C39 C44 -176.7(7)
C38 C39 C40 C41 -4.7(11)
C44 C39 C40 C41 176.2(7)
C39 C40 C41 C36 -1.1(10)
C39 C40 C41 C43 174.4(7)
N4 C36 C41 C40 -177.2(6)
C37 C36 C41 C40 7.3(9)
N4 C36 C41 C43 7.5(9)
C37 C36 C41 C43 -168.0(6)
C48 O1 C45 C46 -20.8(10)
K1 O1 C45 C46 145.8(7)
O1 C45 C46 C47 17.4(13)
C45 C46 C47 C48 -7.4(14)
C45 O1 C48 C47 16.1(10)
K1 O1 C48 C47 -150.6(7)
C46 C47 C48 O1 -5.0(13)
C52 O2 C49 C50 -2.4(12)
K1 O2 C49 C50 179.4(5)
O2 C49 C50 C51 -18.8(11)
C49 C50 C51 C52 32.6(12)
C49 O2 C52 C51 22.4(14)
K1 O2 C52 C51 -159.4(7)
C50 C51 C52 O2 -33.9(13)
C56 O3 C53 C54 34(3)
K2 O3 C53 C54 -158.6(19)
O3 C53 C54 C55 -32(4)
C53 C54 C55 C56 14(4)
C54 C55 C56 O3 8(3)
C53 O3 C56 C55 -27(2)
K2 O3 C56 C55 165.4(10)
C60 O4 C57 C58 34.9(12)
K2 O4 C57 C58 -155.9(7)
C60 C59 C58 C57 10.5(17)
O4 C57 C58 C59 -26.9(15)
C57 O4 C60 C59 -28.5(13)
K2 O4 C60 C59 160.9(8)
C58 C59 C60 O4 10.6(16)
C64 O5 C61 C62 0.6(13)
K2 O5 C61 C62 169.5(7)
O5 C61 C62 C63 -15.9(17)
C61 C62 C63 C64 23.8(19)
C61 O5 C64 C63 14.3(15)
K2 O5 C64 C63 -154.2(10)
C62 C63 C64 O5 -23.4(18)
C68 O6 C65 C66 1.0(13)
K2 O6 C65 C66 -152.8(7)
O6 C65 C66 C67 -18.3(12)
O6 C68 C67 C66 -27.8(16)
K2 C68 C67 C66 -25(3)
C65 C66 C67 C68 28.5(15)
C72 O7 C69 C70 40.5(18)
K2 O7 C69 C70 -129.4(11)
O7 C69 C70 C71 -14.5(18)
C69 C70 C71 C72 -12.8(17)
C69 O7 C72 C71 -50.3(18)
K2 O7 C72 C71 120.6(11)
C70 C71 C72 O7 37.9(17)
C76 O8 C73 C74 8(2)
K2 O8 C73 C74 -135.0(13)
O8 C73 C74 C75 -22(2)
C73 C74 C75 C76 28(2)
C73 O8 C76 C75 10.7(17)
K2 O8 C76 C75 156.8(11)
C74 C75 C76 O8 -24.8(19)
C80 O9 C77 C78 4(2)
O9 C77 C78 C79 -9(2)
C77 C78 C79 C80 10(2)
C78 C79 C80 O9 -7.3(19)
C77 O9 C80 C79 3(2)
C84 O10 C81 C82 -6(3)
O10 C81 C82 C83 -50(3)
C81 C82 C83 C84 87(3)
C81 O10 C84 C83 57(2)
C82 C83 C84 O10 -82.4(17)
